data_7027582
loop_
_publ_author_name
'Hubert-Pfalzgraf, Liliane G.'
'Abada, Val\'erie'
'Vaissermann, Jacqueline'

_publ_contact_author
;
 Pr L. G. Hubert-Pfalzgraf                         
;
_publ_section_title
;
 Hydroxyethylmethacrylate as a source of ethyleneglycolate ligands.
 Synthesis and characterization of
 Nb4(\m,\h1,\h2-OC2H4O)2(\m3,\h1,\h2-OC2H4O)2(\m-OC2H4O)(OPri)10
;
_journal_issue 15
_journal_name_full 'Journal of the Chemical Society, Dalton Transactions'
_journal_page_first 2407
_journal_paper_doi 10.1039/a904344f
_journal_year 1999
_chemical_compound_source
;
?
;
_chemical_formula_moiety ' C40 H90 Nb4 O20 '
_chemical_formula_sum 'C40 H90 Nb4 O20'
_chemical_formula_weight 1262.77
_chemical_name_systematic
;
 ?
;
_space_group_IT_number 2
_symmetry_cell_setting triclinic
_symmetry_space_group_name_Hall '-P 1'
_symmetry_space_group_name_H-M 'P -1'
_atom_sites_solution_hydrogens geom
_atom_sites_solution_primary direct
_audit_creation_date 99-04-09
_audit_creation_method CRYSTALS
_cell_angle_alpha 78.86(3)
_cell_angle_beta 74.24(3)
_cell_angle_gamma 78.84(2)
_cell_formula_units_Z 2
_cell_length_a 17.938(5)
_cell_length_b 17.960(5)
_cell_length_c 9.335(5)
_cell_measurement_reflns_used 25
_cell_measurement_temperature 161
_cell_volume 2808.0(19)
_computing_cell_refinement 'CAD-4 software (Enraf-Nonius, 1989)'
_computing_data_collection 'CAD-4 software (Enraf-Nonius, 1989)'
_computing_data_reduction
;
RC93 (Watkin, D.J., Prout, C.K., Lilley, P.M.deQ. 1994)
;
_computing_molecular_graphics
;
 CAMERON (Watkin, Prout & Pearce,  1996)
;
_computing_publication_material
;
CRYSTALS Issue 10 (Watkin, Prout, Carruthers & Betteridge, 1996)
;
_computing_structure_refinement
;
CRYSTALS Issue 10 (Watkin, Prout, Carruthers & Betteridge, 1996)
;
_diffrn_ambient_temperature 161
_diffrn_measurement_device '  Enraf-nonius CAD4 '
_diffrn_measurement_method 2\q/\w
_diffrn_radiation_monochromator ' graphite'
_diffrn_radiation_type 'Mo K\a'
_diffrn_radiation_wavelength 0.71069
_diffrn_reflns_av_R_equivalents 0.03
_diffrn_reflns_limit_h_max 14
_diffrn_reflns_limit_h_min 0
_diffrn_reflns_limit_k_max 14
_diffrn_reflns_limit_k_min -14
_diffrn_reflns_limit_l_max 7
_diffrn_reflns_limit_l_min -7
_diffrn_reflns_number 3433
_diffrn_reflns_theta_max 17
_diffrn_reflns_theta_min 2
_diffrn_standards_decay_% 6.56
_diffrn_standards_interval_time 3600s
_diffrn_standards_number 2
_exptl_absorpt_coefficient_mu 0.82
_exptl_absorpt_correction_T_max 1.00
_exptl_absorpt_correction_T_min 0.96
_exptl_absorpt_correction_type DIFABS
_exptl_absorpt_process_details 'refined from delta-F'
_exptl_crystal_colour '  '
_exptl_crystal_density_diffrn 1.49
_exptl_crystal_description '  '
_exptl_crystal_F_000 1290.48
_refine_diff_density_max 1.95
_refine_diff_density_min -0.82
_refine_ls_extinction_coef none
_refine_ls_goodness_of_fit_obs 1.1257
_refine_ls_hydrogen_treatment
;
 H atoms placed geometrically after each cycle,
 one overall isotropic thermal parameter refined
;
_refine_ls_matrix_type full
_refine_ls_number_parameters 279
_refine_ls_number_reflns 2703
_refine_ls_R_factor_obs 0.0692
_refine_ls_shift/esd_max 1.086399
_refine_ls_structure_factor_coef F
_refine_ls_weighting_scheme
;
 Chebychev polynomial (Carruthers & Watkin, 1979)
;
_refine_ls_wR_factor_obs 0.0801
_reflns_limit_h_max 14
_reflns_limit_h_min -13
_reflns_limit_k_max 14
_reflns_limit_k_min -13
_reflns_limit_l_max 7
_reflns_limit_l_min 0
_reflns_number_observed 2703
_reflns_number_total 3267
_reflns_observed_criterion >2.00\s(I)
_cod_data_source_file 904344fsup1.cif
_cod_data_source_block CRYSTALS_cif
_cod_depositor_comments
;
The following automatic conversions were performed:

'_cell_measurement_temperature' value '161K' was changed to '161' -
the value should be numeric and without a unit
designator.

'_diffrn_ambient_temperature' value '161K' was changed
to '161' - the value should be numeric and without a unit
designator.

'_symmetry_cell_setting' value ' triclinic ' changed to
'triclinic' according to
/home/saulius/struct/CIF-dictionaries/cif_core.dic dictionary named
'cif_core.dic' version 2.4.2 from
2011-04-26.

'_refine_ls_matrix_type' value ' full' changed to 'full'
according to /home/saulius/struct/CIF-dictionaries/cif_core.dic
dictionary named 'cif_core.dic' version 2.4.2 from 2011-04-26.

Automatic conversion script
Id: cif_fix_values 1891 2012-01-12 08:04:46Z andrius 

The following automatic conversions were performed:

'_atom_sites_solution_primary' value ' Direct_Methods' was changed to
'direct'.

'_atom_sites_solution_hydrogens' value ' Geometric' was changed to
'geom'.

Automatic conversion script
Id: cif_fix_values 6452 2018-10-05 10:23:21Z andrius 
;
_cod_original_cell_volume 2807(4)
_cod_original_sg_symbol_H-M 'P -1 '
_cod_original_formula_sum ' C40 H90 Nb4 O20 '
_cod_database_code 7027582

loop_
_symmetry_equiv_pos_as_xyz
x,y,z
-x,-y,-z

loop_
_atom_site_aniso_label
_atom_site_aniso_U_11
_atom_site_aniso_U_22
_atom_site_aniso_U_33
_atom_site_aniso_U_23
_atom_site_aniso_U_13
_atom_site_aniso_U_12
NB1 0.023(1) 0.016(1) 0.024(1) -0.0006(8) -0.0057(8) -0.0043(8)
NB2 0.015(1) 0.017(1) 0.013(1) -0.0016(8) -0.0035(8) -0.0018(8)
NB3 0.017(1) 0.018(1) 0.015(1) -0.0042(8) -0.0008(8) -0.0035(8)
NB4 0.028(1) 0.017(1) 0.025(1) -0.0021(8) -0.0107(9) -0.0046(8)

loop_
_atom_site_label
_atom_site_fract_x
_atom_site_fract_y
_atom_site_fract_z
_atom_site_U_iso_or_equiv
_atom_site_occupancy
_atom_site_thermal_displace_type
NB1 0.69765(9) 0.80049(8) 0.4057(2) 0.0204 1.0000 Uani
NB2 0.69737(8) 0.99925(8) 0.3649(2) 0.0152 1.0000 Uani
NB3 0.79390(8) 1.14639(8) 0.1089(2) 0.0166 1.0000 Uani
NB4 0.76867(9) 1.34853(8) 0.0348(2) 0.0218 1.0000 Uani
O1 0.6201(6) 0.8156(6) 0.300(1) 0.035(3) 1.0000 Uiso
O2 0.7753(6) 0.7848(6) 0.508(1) 0.038(3) 1.0000 Uiso
O3 0.6384(7) 0.7402(6) 0.569(1) 0.039(3) 1.0000 Uiso
O4 0.7588(6) 0.7329(6) 0.271(1) 0.038(3) 1.0000 Uiso
O5 0.7468(6) 0.8979(6) 0.277(1) 0.025(3) 1.0000 Uiso
O6 0.6454(5) 0.9042(5) 0.488(1) 0.017(3) 1.0000 Uiso
O7 0.7945(5) 1.0281(5) 0.172(1) 0.017(3) 1.0000 Uiso
O8 0.6112(6) 1.0412(6) 0.517(1) 0.036(3) 1.0000 Uiso
O9 0.7712(6) 0.9827(6) 0.481(1) 0.032(3) 1.0000 Uiso
O10 0.6347(6) 1.0258(6) 0.224(1) 0.026(3) 1.0000 Uiso
O11 0.7099(6) 1.1503(6) 0.021(1) 0.029(3) 1.0000 Uiso
O12 0.7135(5) 1.1155(5) 0.321(1) 0.018(3) 1.0000 Uiso
O13 0.7374(6) 1.2514(6) 0.187(1) 0.023(3) 1.0000 Uiso
O14 0.8698(6) 1.1458(6) 0.211(1) 0.029(3) 1.0000 Uiso
O15 0.8694(6) 1.1081(6) -0.060(1) 0.032(3) 1.0000 Uiso
O16 0.8282(6) 1.2448(5) -0.040(1) 0.021(3) 1.0000 Uiso
O17 0.8491(6) 1.3531(6) 0.129(1) 0.028(3) 1.0000 Uiso
O18 0.7057(6) 1.4201(6) 0.161(1) 0.029(3) 1.0000 Uiso
O19 0.8215(6) 1.4062(6) -0.142(1) 0.034(3) 1.0000 Uiso
O20 0.6871(6) 1.3480(6) -0.053(1) 0.037(3) 1.0000 Uiso
C1 0.592(2) 0.811(2) 0.177(3) 0.11(1) 1.0000 Uiso
C2 0.605(2) 0.871(2) 0.055(3) 0.109(9) 1.0000 Uiso
C3 0.519(2) 0.780(2) 0.219(3) 0.12(1) 1.0000 Uiso
C4 0.812(2) 0.775(2) 0.620(4) 0.14(1) 1.0000 Uiso
C5 0.760(3) 0.773(3) 0.760(6) 0.21(2) 1.0000 Uiso
C6 0.889(2) 0.736(2) 0.604(4) 0.14(1) 1.0000 Uiso
C7 0.567(1) 0.711(1) 0.615(2) 0.054(6) 1.0000 Uiso
C8 0.541(1) 0.697(1) 0.782(3) 0.079(7) 1.0000 Uiso
C9 0.582(2) 0.639(2) 0.550(3) 0.100(9) 1.0000 Uiso
C10 0.828(1) 0.681(1) 0.262(2) 0.056(6) 1.0000 Uiso
C11 0.867(1) 0.672(1) 0.101(3) 0.091(8) 1.0000 Uiso
C12 0.810(1) 0.606(1) 0.359(3) 0.092(8) 1.0000 Uiso
C13 0.824(1) 0.895(1) 0.178(2) 0.033(5) 1.0000 Uiso
C14 0.8255(9) 0.9694(9) 0.079(2) 0.026(5) 1.0000 Uiso
C15 0.571(1) 0.919(1) 0.594(2) 0.050(6) 1.0000 Uiso
C16 0.577(1) 0.991(1) 0.650(2) 0.068(7) 1.0000 Uiso
C17 0.799(1) 1.0291(9) 0.576(2) 0.14(1) 1.0000 Uiso
C18 0.728(2) 1.054(2) 0.703(3) 0.16(1) 1.0000 Uiso
C19 0.858(1) 0.981(2) 0.641(3) 0.13(1) 1.0000 Uiso
C20 0.607(1) 1.071(1) 0.112(2) 0.061(6) 1.0000 Uiso
C21 0.639(2) 1.134(2) 0.032(4) 0.14(1) 1.0000 Uiso
C22 0.676(1) 1.175(1) 0.409(2) 0.052(6) 1.0000 Uiso
C23 0.677(2) 1.247(2) 0.318(3) 0.106(9) 1.0000 Uiso
C24 0.943(1) 1.1281(9) 0.255(2) 0.16(1) 1.0000 Uiso
C25 1.006(1) 1.158(1) 0.126(2) 0.079(7) 1.0000 Uiso
C26 0.935(2) 1.168(2) 0.392(3) 0.18(2) 1.0000 Uiso
C27 0.891(1) 1.157(1) -0.201(2) 0.043(5) 1.0000 Uiso
C28 0.887(1) 1.236(1) -0.175(2) 0.053(6) 1.0000 Uiso
C29 0.859(1) 1.392(1) 0.239(3) 0.085(8) 1.0000 Uiso
C30 0.939(1) 1.409(1) 0.210(2) 0.066(7) 1.0000 Uiso
C31 0.842(3) 1.340(3) 0.378(6) 0.23(2) 1.0000 Uiso
C32 0.632(1) 1.466(1) 0.183(2) 0.039(5) 1.0000 Uiso
C33 0.600(1) 1.474(1) 0.345(2) 0.055(6) 1.0000 Uiso
C34 0.641(1) 1.545(1) 0.087(2) 0.069(7) 1.0000 Uiso
C35 0.886(1) 1.445(1) -0.180(2) 0.045(5) 1.0000 Uiso
C36 0.932(2) 1.439(2) -0.342(3) 0.106(9) 1.0000 Uiso
C37 0.860(2) 1.525(2) -0.157(3) 0.111(9) 1.0000 Uiso
C38 0.640(1) 1.348(1) -0.151(3) 0.087(8) 1.0000 Uiso
C39 0.602(2) 1.427(2) -0.191(3) 0.12(1) 1.0000 Uiso
C40 0.678(1) 1.300(1) -0.264(3) 0.074(7) 1.0000 Uiso
H11 0.6334 0.7702 0.1215 0.119(8) 1.0000 Uiso
H21 0.5850 0.8650 -0.0297 0.119(8) 1.0000 Uiso
H22 0.6620 0.8778 0.0186 0.119(8) 1.0000 Uiso
H23 0.5756 0.9219 0.0931 0.119(8) 1.0000 Uiso
H31 0.4994 0.7803 0.1273 0.119(8) 1.0000 Uiso
H32 0.4773 0.8208 0.2788 0.119(8) 1.0000 Uiso
H33 0.5205 0.7319 0.2820 0.119(8) 1.0000 Uiso
H41 0.8208 0.8253 0.6448 0.119(8) 1.0000 Uiso
H51 0.7904 0.7620 0.8447 0.119(8) 1.0000 Uiso
H52 0.7212 0.8162 0.7731 0.119(8) 1.0000 Uiso
H53 0.7336 0.7232 0.7796 0.119(8) 1.0000 Uiso
H61 0.9145 0.7306 0.6828 0.119(8) 1.0000 Uiso
H62 0.9243 0.7662 0.5051 0.119(8) 1.0000 Uiso
H63 0.8931 0.6836 0.5696 0.119(8) 1.0000 Uiso
H71 0.5276 0.7503 0.5710 0.119(8) 1.0000 Uiso
H81 0.4904 0.6776 0.8215 0.119(8) 1.0000 Uiso
H82 0.5347 0.7479 0.8268 0.119(8) 1.0000 Uiso
H83 0.5821 0.6605 0.8294 0.119(8) 1.0000 Uiso
H91 0.5330 0.6132 0.5778 0.119(8) 1.0000 Uiso
H92 0.6240 0.6000 0.5893 0.119(8) 1.0000 Uiso
H93 0.5999 0.6471 0.4363 0.119(8) 1.0000 Uiso
H101 0.8669 0.7033 0.3005 0.119(8) 1.0000 Uiso
H111 0.9183 0.6352 0.0915 0.119(8) 1.0000 Uiso
H112 0.8786 0.7224 0.0383 0.119(8) 1.0000 Uiso
H113 0.8316 0.6504 0.0574 0.119(8) 1.0000 Uiso
H121 0.8576 0.5663 0.3566 0.119(8) 1.0000 Uiso
H122 0.7838 0.6136 0.4651 0.119(8) 1.0000 Uiso
H123 0.7717 0.5852 0.3180 0.119(8) 1.0000 Uiso
H131 0.8648 0.8855 0.2369 0.119(8) 1.0000 Uiso
H132 0.8342 0.8514 0.1167 0.119(8) 1.0000 Uiso
H141 0.8813 0.9763 0.0211 0.119(8) 1.0000 Uiso
H142 0.7939 0.9739 0.0026 0.119(8) 1.0000 Uiso
H151 0.5635 0.8744 0.6798 0.119(8) 1.0000 Uiso
H152 0.5259 0.9267 0.5455 0.119(8) 1.0000 Uiso
H161 0.6119 0.9785 0.7219 0.119(8) 1.0000 Uiso
H162 0.5244 1.0161 0.7006 0.119(8) 1.0000 Uiso
H171 0.8205 1.0759 0.4954 0.119(8) 1.0000 Uiso
H181 0.7505 1.0860 0.7652 0.119(8) 1.0000 Uiso
H182 0.6847 1.0835 0.6755 0.119(8) 1.0000 Uiso
H183 0.7167 1.0061 0.7789 0.119(8) 1.0000 Uiso
H191 0.8818 1.0077 0.6912 0.119(8) 1.0000 Uiso
H192 0.9040 0.9587 0.5511 0.119(8) 1.0000 Uiso
H193 0.8368 0.9352 0.7022 0.119(8) 1.0000 Uiso
H201 0.5502 1.0901 0.1561 0.119(8) 1.0000 Uiso
H202 0.6092 1.0377 0.0345 0.119(8) 1.0000 Uiso
H211 0.6002 1.1805 0.0674 0.119(8) 1.0000 Uiso
H212 0.6363 1.1355 -0.0783 0.119(8) 1.0000 Uiso
H221 0.7030 1.1732 0.4910 0.119(8) 1.0000 Uiso
H222 0.6195 1.1668 0.4593 0.119(8) 1.0000 Uiso
H231 0.6801 1.2877 0.3766 0.119(8) 1.0000 Uiso
H232 0.6255 1.2635 0.2841 0.119(8) 1.0000 Uiso
H241 0.9517 1.0699 0.2942 0.119(8) 1.0000 Uiso
H251 1.0578 1.1483 0.1479 0.119(8) 1.0000 Uiso
H252 0.9904 1.2143 0.0936 0.119(8) 1.0000 Uiso
H253 1.0092 1.1307 0.0365 0.119(8) 1.0000 Uiso
H261 0.9833 1.1557 0.4486 0.119(8) 1.0000 Uiso
H262 0.9224 1.2266 0.3867 0.119(8) 1.0000 Uiso
H263 0.8894 1.1520 0.4987 0.119(8) 1.0000 Uiso
H271 0.9451 1.1374 -0.2588 0.119(8) 1.0000 Uiso
H272 0.8532 1.1563 -0.2656 0.119(8) 1.0000 Uiso
H281 0.9382 1.2440 -0.1599 0.119(8) 1.0000 Uiso
H282 0.8729 1.2752 -0.2585 0.119(8) 1.0000 Uiso
H291 0.8225 1.4443 0.2407 0.119(8) 1.0000 Uiso
H301 0.9466 1.4374 0.2834 0.119(8) 1.0000 Uiso
H302 0.9537 1.4408 0.1042 0.119(8) 1.0000 Uiso
H303 0.9769 1.3593 0.2063 0.119(8) 1.0000 Uiso
H311 0.8466 1.3644 0.4709 0.119(8) 1.0000 Uiso
H312 0.8796 1.2912 0.3792 0.119(8) 1.0000 Uiso
H313 0.7869 1.3277 0.4092 0.119(8) 1.0000 Uiso
H321 0.5964 1.4364 0.1508 0.119(8) 1.0000 Uiso
H331 0.5467 1.5065 0.3646 0.119(8) 1.0000 Uiso
H332 0.6365 1.5007 0.3787 0.119(8) 1.0000 Uiso
H333 0.5961 1.4231 0.4117 0.119(8) 1.0000 Uiso
H341 0.5891 1.5802 0.0983 0.119(8) 1.0000 Uiso
H342 0.6776 1.5701 0.1221 0.119(8) 1.0000 Uiso
H343 0.6633 1.5409 -0.0223 0.119(8) 1.0000 Uiso
H351 0.9203 1.4177 -0.1080 0.119(8) 1.0000 Uiso
H361 0.9809 1.4662 -0.3685 0.119(8) 1.0000 Uiso
H362 0.9000 1.4629 -0.4141 0.119(8) 1.0000 Uiso
H363 0.9525 1.3836 -0.3561 0.119(8) 1.0000 Uiso
H371 0.9047 1.5570 -0.1839 0.119(8) 1.0000 Uiso
H372 0.8301 1.5314 -0.0505 0.119(8) 1.0000 Uiso
H373 0.8229 1.5526 -0.2249 0.119(8) 1.0000 Uiso
H381 0.5964 1.3157 -0.0874 0.119(8) 1.0000 Uiso
H391 0.5662 1.4277 -0.2594 0.119(8) 1.0000 Uiso
H392 0.6428 1.4601 -0.2468 0.119(8) 1.0000 Uiso
H393 0.5693 1.4501 -0.0999 0.119(8) 1.0000 Uiso
H401 0.6429 1.3000 -0.3338 0.119(8) 1.0000 Uiso
H402 0.7265 1.3229 -0.3322 0.119(8) 1.0000 Uiso
H403 0.6958 1.2462 -0.2245 0.119(8) 1.0000 Uiso

loop_
_atom_type_symbol
_atom_type_scat_dispersion_real
_atom_type_scat_dispersion_imag
_atom_type_scat_Cromer_Mann_a1
_atom_type_scat_Cromer_Mann_b1
_atom_type_scat_Cromer_Mann_a2
_atom_type_scat_Cromer_Mann_b2
_atom_type_scat_Cromer_Mann_a3
_atom_type_scat_Cromer_Mann_b3
_atom_type_scat_Cromer_Mann_a4
_atom_type_scat_Cromer_Mann_b4
_atom_type_scat_Cromer_Mann_c
_atom_type_scat_source
'C   ' 0.0020 0.0020 2.3100 20.8439 1.0200 10.2075 1.5886 0.5687 0.8650 51.6512 0.2156 International_Tables_Vol_IV_Table_2.2B
'H   ' 0.0000 0.0000 0.4930 10.5109 0.3229 26.1257 0.1402 3.1424 0.0408 57.7997 0.0030 International_Tables_Vol_IV_Table_2.2B
'O   ' 0.0080 0.0060 3.0485 13.2771 2.2868 5.7011 1.5463 0.3239 0.8670 32.9089 0.2508 International_Tables_Vol_IV_Table_2.2B
'Nb  ' -2.1970 0.6210 17.6142 1.1887 12.0144 11.7660 4.0418 0.2048 3.5335 69.7957 3.7559 International_Tables_Vol_IV_Table_2.2B

loop_
_geom_angle_atom_site_label_1
_geom_angle_atom_site_label_2
_geom_angle_atom_site_label_3
_geom_angle
_geom_angle_publ_flag
O1 NB1 O2 179.2(5) no
O1 NB1 O3 91.4(5) no
O2 NB1 O3 89.0(5) no
O1 NB1 O4 88.1(5) no
O2 NB1 O4 91.0(5) no
O3 NB1 O4 106.7(5) no
O1 NB1 O5 92.4(4) no
O2 NB1 O5 87.5(4) no
O3 NB1 O5 159.1(4) no
O4 NB1 O5 94.0(4) no
O1 NB1 O6 87.9(4) no
O2 NB1 O6 92.9(4) no
O3 NB1 O6 93.7(4) no
O4 NB1 O6 159.3(4) no
O5 NB1 O6 65.9(4) no
O5 NB2 O6 66.8(4) no
O5 NB2 O7 73.7(4) no
O6 NB2 O7 140.3(4) no
O5 NB2 O8 141.9(4) no
O6 NB2 O8 75.4(4) no
O7 NB2 O8 144.3(4) no
O5 NB2 O9 90.9(4) no
O6 NB2 O9 92.2(4) no
O7 NB2 O9 85.6(4) no
O8 NB2 O9 95.0(4) no
O5 NB2 O10 89.7(4) no
O6 NB2 O10 96.8(4) no
O7 NB2 O10 85.4(4) no
O8 NB2 O10 90.4(4) no
O9 NB2 O10 170.4(4) no
O5 NB2 O12 138.8(4) no
O6 NB2 O12 154.4(4) no
O7 NB2 O12 65.1(3) no
O8 NB2 O12 79.2(4) no
O9 NB2 O12 86.5(4) no
O10 NB2 O12 86.7(4) no
O7 NB3 O11 89.0(4) no
O7 NB3 O12 66.1(4) no
O11 NB3 O12 86.1(4) no
O7 NB3 O13 140.1(4) no
O11 NB3 O13 88.1(4) no
O12 NB3 O13 74.0(4) no
O7 NB3 O14 91.9(4) no
O11 NB3 O14 174.7(4) no
O12 NB3 O14 89.4(4) no
O13 NB3 O14 87.9(4) no
O7 NB3 O15 79.0(4) no
O11 NB3 O15 92.3(4) no
O12 NB3 O15 145.1(4) no
O13 NB3 O15 140.8(4) no
O14 NB3 O15 93.1(4) no
O7 NB3 O16 153.7(4) no
O11 NB3 O16 90.5(4) no
O12 NB3 O16 140.1(4) no
O13 NB3 O16 66.1(4) no
O14 NB3 O16 91.0(4) no
O15 NB3 O16 74.7(4) no
O13 NB4 O16 66.8(4) no
O13 NB4 O17 90.7(4) no
O16 NB4 O17 91.2(4) no
O13 NB4 O18 95.1(4) no
O16 NB4 O18 161.6(4) no
O17 NB4 O18 85.6(4) no
O13 NB4 O19 158.1(4) no
O16 NB4 O19 91.3(4) no
O17 NB4 O19 89.5(4) no
O18 NB4 O19 106.7(5) no
O13 NB4 O20 89.9(4) no
O16 NB4 O20 91.6(4) no
O17 NB4 O20 177.2(5) no
O18 NB4 O20 91.6(4) no
O19 NB4 O20 91.0(5) no
NB1 O1 C1 153.4(15) no
NB1 O2 C4 161.6(18) no
NB1 O3 C7 141.3(11) no
NB1 O4 C10 136.4(11) no
NB1 O5 NB2 113.5(5) no
NB1 O5 C13 124.4(9) no
NB2 O5 C13 117.7(9) no
NB1 O6 NB2 113.7(4) no
NB1 O6 C15 127.7(10) no
NB2 O6 C15 117.2(9) no
NB2 O7 NB3 112.9(4) no
NB2 O7 C14 114.2(8) no
NB3 O7 C14 127.6(9) no
NB2 O8 C16 119.4(11) no
NB2 O9 C17 137.3(8) no
NB2 O10 C20 154.7(12) no
NB3 O11 C21 149.8(17) no
NB2 O12 NB3 113.8(4) no
NB2 O12 C22 128.4(10) no
NB3 O12 C22 117.7(10) no
NB3 O13 NB4 113.5(5) no
NB3 O13 C23 117.0(13) no
NB4 O13 C23 128.6(14) no
NB3 O14 C24 160.9(9) no
NB3 O15 C27 121.2(10) no
NB3 O16 NB4 113.5(4) no
NB3 O16 C28 119.2(10) no
NB4 O16 C28 127.2(10) no
NB4 O17 C29 137.8(12) no
NB4 O18 C32 139.9(10) no
NB4 O19 C35 135.1(10) no
NB4 O20 C38 166.3(13) no
O1 C1 C2 115.5(25) no
O1 C1 C3 113.4(25) no
C2 C1 C3 119.2(27) no
O1 C1 H11 104.6(24) no
C2 C1 H11 94.9(25) no
C3 C1 H11 105.6(26) no
C1 C2 H21 112.4(27) no
C1 C2 H22 111.8(26) no
H21 C2 H22 109.6(27) no
C1 C2 H23 108.3(26) no
H21 C2 H23 107.9(26) no
H22 C2 H23 106.5(26) no
C1 C3 H31 110.9(29) no
C1 C3 H32 105.7(26) no
H31 C3 H32 104.6(27) no
C1 C3 H33 113.4(29) no
H31 C3 H33 112.9(30) no
H32 C3 H33 108.7(29) no
O2 C4 C5 112.5(35) no
O2 C4 C6 120.9(32) no
C5 C4 C6 120.5(38) no
O2 C4 H41 113.8(30) no
C5 C4 H41 82.5(32) no
C6 C4 H41 97.7(30) no
C4 C5 H51 110.2(43) no
C4 C5 H52 115.3(46) no
H51 C5 H52 110.5(46) no
C4 C5 H53 107.1(42) no
H51 C5 H53 102.5(41) no
H52 C5 H53 110.5(46) no
C4 C6 H61 120.2(35) no
C4 C6 H62 106.9(31) no
H61 C6 H62 106.4(30) no
C4 C6 H63 110.0(31) no
H61 C6 H63 110.4(32) no
H62 C6 H63 101.1(29) no
O3 C7 C8 110.3(16) no
O3 C7 C9 105.1(17) no
C8 C7 C9 111.7(19) no
O3 C7 H71 107.1(17) no
C8 C7 H71 111.6(18) no
C9 C7 H71 110.8(19) no
C7 C8 H81 113.8(20) no
C7 C8 H82 111.0(20) no
H81 C8 H82 106.2(21) no
C7 C8 H83 112.6(20) no
H81 C8 H83 108.0(22) no
H82 C8 H83 104.5(20) no
C7 C9 H91 111.2(23) no
C7 C9 H92 111.7(22) no
H91 C9 H92 106.6(24) no
C7 C9 H93 112.9(23) no
H91 C9 H93 107.0(24) no
H92 C9 H93 107.1(25) no
O4 C10 C11 110.7(17) no
O4 C10 C12 109.0(17) no
C11 C10 C12 112.5(19) no
O4 C10 H101 108.8(17) no
C11 C10 H101 106.0(18) no
C12 C10 H101 109.8(18) no
C10 C11 H111 112.2(21) no
C10 C11 H112 111.2(22) no
H111 C11 H112 107.4(23) no
C10 C11 H113 109.8(21) no
H111 C11 H113 107.9(23) no
H112 C11 H113 108.2(23) no
C10 C12 H121 112.6(22) no
C10 C12 H122 111.3(22) no
H121 C12 H122 109.6(24) no
C10 C12 H123 108.2(21) no
H121 C12 H123 107.3(23) no
H122 C12 H123 107.7(23) no
O5 C13 C14 106.1(13) no
O5 C13 H131 110.5(14) no
C14 C13 H131 111.1(15) no
O5 C13 H132 109.9(14) no
C14 C13 H132 111.0(15) no
H131 C13 H132 108.3(16) no
O7 C14 C13 107.9(13) no
O7 C14 H141 109.2(13) no
C13 C14 H141 110.9(14) no
O7 C14 H142 110.4(13) no
C13 C14 H142 111.3(14) no
H141 C14 H142 107.2(15) no
O6 C15 C16 103.8(15) no
O6 C15 H151 110.9(16) no
C16 C15 H151 111.2(17) no
O6 C15 H152 111.9(16) no
C16 C15 H152 112.1(18) no
H151 C15 H152 106.9(17) no
O8 C16 C15 105.6(16) no
O8 C16 H161 109.5(18) no
C15 C16 H161 110.9(19) no
O8 C16 H162 109.6(18) no
C15 C16 H162 111.7(19) no
H161 C16 H162 109.4(21) no
O9 C17 C18 109.0(1) no
O9 C17 C19 109.0(1) no
C18 C17 C19 109.0(1) no
O9 C17 H171 103.2(16) no
C18 C17 H171 114.0(19) no
C19 C17 H171 112.4(19) no
C17 C18 H181 105.9(21) no
C17 C18 H182 117.2(23) no
H181 C18 H182 109.1(26) no
C17 C18 H183 107.1(19) no
H181 C18 H183 102.5(26) no
H182 C18 H183 113.8(32) no
C17 C19 H191 113.5(22) no
C17 C19 H192 108.3(17) no
H191 C19 H192 106.6(23) no
C17 C19 H193 109.0(18) no
H191 C19 H193 114.9(27) no
H192 C19 H193 103.9(24) no
O10 C20 C21 122.7(22) no
O10 C20 H201 107.1(18) no
C21 C20 H201 106.4(23) no
O10 C20 H202 107.0(18) no
C21 C20 H202 104.8(23) no
H201 C20 H202 108.3(19) no
O11 C21 C20 127.9(29) no
O11 C21 H211 105.0(29) no
C20 C21 H211 105.9(31) no
O11 C21 H212 104.7(29) no
C20 C21 H212 106.6(30) no
H211 C21 H212 104.8(31) no
O12 C22 C23 110.1(18) no
O12 C22 H221 110.1(16) no
C23 C22 H221 109.0(19) no
O12 C22 H222 109.9(16) no
C23 C22 H222 109.8(20) no
H221 C22 H222 107.9(18) no
O13 C23 C22 116.2(22) no
O13 C23 H231 107.4(23) no
C22 C23 H231 110.8(25) no
O13 C23 H232 106.6(23) no
C22 C23 H232 109.3(24) no
H231 C23 H232 106.1(25) no
O14 C24 C25 109.0(1) no
O14 C24 C26 109.0(1) no
C25 C24 C26 109.0(1) no
O14 C24 H241 108.4(17) no
C25 C24 H241 116.2(17) no
C26 C24 H241 105.1(19) no
C24 C25 H251 113.8(17) no
C24 C25 H252 109.7(15) no
H251 C25 H252 111.0(21) no
C24 C25 H253 106.8(15) no
H251 C25 H253 108.6(19) no
H252 C25 H253 106.7(20) no
C24 C26 H261 118.4(23) no
C24 C26 H262 121.9(22) no
H261 C26 H262 100.5(26) no
C24 C26 H263 117.8(21) no
H261 C26 H263 94.1(21) no
H262 C26 H263 98.9(26) no
O15 C27 C28 109.8(15) no
O15 C27 H271 110.4(15) no
C28 C27 H271 110.1(16) no
O15 C27 H272 109.6(15) no
C28 C27 H272 109.7(16) no
H271 C27 H272 107.2(16) no
O16 C28 C27 106.1(15) no
O16 C28 H281 108.9(16) no
C27 C28 H281 111.2(17) no
O16 C28 H282 109.4(16) no
C27 C28 H282 112.5(17) no
H281 C28 H282 108.6(18) no
O17 C29 C30 112.4(19) no
O17 C29 C31 104.7(28) no
C30 C29 C31 109.3(28) no
O17 C29 H291 110.0(20) no
C30 C29 H291 106.9(21) no
C31 C29 H291 113.7(30) no
C29 C30 H301 113.2(20) no
C29 C30 H302 109.1(19) no
H301 C30 H302 108.1(20) no
C29 C30 H303 109.3(20) no
H301 C30 H303 110.4(20) no
H302 C30 H303 106.5(19) no
C29 C31 H311 111.7(43) no
C29 C31 H312 113.9(45) no
H311 C31 H312 104.1(45) no
C29 C31 H313 114.5(44) no
H311 C31 H313 103.1(45) no
H312 C31 H313 108.4(49) no
O18 C32 C33 110.4(14) no
O18 C32 C34 108.3(14) no
C33 C32 C34 110.1(15) no
O18 C32 H321 105.2(14) no
C33 C32 H321 109.2(15) no
C34 C32 H321 113.5(16) no
C32 C33 H331 112.1(17) no
C32 C33 H332 109.6(17) no
H331 C33 H332 107.5(18) no
C32 C33 H333 112.0(17) no
H331 C33 H333 108.1(18) no
H332 C33 H333 107.4(18) no
C32 C34 H341 111.2(18) no
C32 C34 H342 109.1(18) no
H341 C34 H342 107.9(20) no
C32 C34 H343 111.4(18) no
H341 C34 H343 108.7(20) no
H342 C34 H343 108.5(20) no
O19 C35 C36 110.6(17) no
O19 C35 C37 109.6(17) no
C36 C35 C37 111.5(20) no
O19 C35 H351 104.8(15) no
C36 C35 H351 109.3(18) no
C37 C35 H351 110.8(18) no
C35 C36 H361 110.5(22) no
C35 C36 H362 111.4(23) no
H361 C36 H362 108.3(25) no
C35 C36 H363 111.2(23) no
H361 C36 H363 106.1(25) no
H362 C36 H363 109.3(26) no
C35 C37 H371 112.9(24) no
C35 C37 H372 113.3(25) no
H371 C37 H372 106.7(25) no
C35 C37 H373 111.2(23) no
H371 C37 H373 105.6(26) no
H372 C37 H373 106.7(26) no
O20 C38 C39 110.1(21) no
O20 C38 C40 111.7(20) no
C39 C38 C40 121.0(23) no
O20 C38 H381 104.7(20) no
C39 C38 H381 108.4(23) no
C40 C38 H381 99.2(21) no
C38 C39 H391 110.6(27) no
C38 C39 H392 109.2(26) no
H391 C39 H392 108.1(28) no
C38 C39 H393 111.8(27) no
H391 C39 H393 108.4(28) no
H392 C39 H393 108.8(28) no
C38 C40 H401 111.4(21) no
C38 C40 H402 108.7(20) no
H401 C40 H402 105.5(20) no
C38 C40 H403 114.7(22) no
H401 C40 H403 108.6(21) no
H402 C40 H403 107.4(20) no

loop_
_geom_bond_atom_site_label_1
_geom_bond_atom_site_label_2
_geom_bond_distance
_geom_bond_publ_flag
NB1 O1 1.86(1) yes
NB1 O2 1.84(1) yes
NB1 O3 1.88(1) yes
NB1 O4 1.89(1) yes
NB1 O5 2.12(1) yes
NB1 O6 2.104(9) yes
NB2 O5 2.08(1) yes
NB2 O6 2.094(9) yes
NB2 O7 2.196(9) yes
NB2 O8 1.94(1) yes
NB2 O9 1.87(1) yes
NB2 O10 1.89(1) yes
NB2 O12 2.11(1) yes
NB3 O7 2.09(1) yes
NB3 O11 1.89(1) yes
NB3 O12 2.157(9) yes
NB3 O13 2.12(1) yes
NB3 O14 1.86(1) yes
NB3 O15 1.92(1) yes
NB3 O16 2.11(1) yes
NB4 O13 2.09(1) yes
NB4 O16 2.11(1) yes
NB4 O17 1.91(1) yes
NB4 O18 1.90(1) yes
NB4 O19 1.89(1) yes
NB4 O20 1.86(1) yes
O1 C1 1.39(3) yes
O2 C4 1.34(3) yes
O3 C7 1.41(2) yes
O4 C10 1.39(2) yes
O5 C13 1.44(2) yes
O6 C15 1.44(2) yes
O7 C14 1.43(2) yes
O8 C16 1.45(2) yes
O9 C17 1.55(2) yes
O10 C20 1.34(2) yes
O11 C21 1.34(3) yes
O12 C22 1.42(2) yes
O13 C23 1.39(3) yes
O14 C24 1.43(2) yes
O15 C27 1.43(2) yes
O16 C28 1.41(2) yes
O17 C29 1.42(2) yes
O18 C32 1.40(2) yes
O19 C35 1.40(2) yes
O20 C38 1.41(2) yes
C1 C2 1.42(4) yes
C1 C3 1.45(4) yes
C1 H11 1.03(3) no
C2 H21 0.99(3) no
C2 H22 1.01(3) no
C2 H23 1.03(3) no
C3 H31 1.01(3) no
C3 H32 1.06(3) no
C3 H33 0.95(3) no
C4 C5 1.39(5) yes
C4 C6 1.40(4) yes
C4 H41 1.03(3) no
C5 H51 1.05(5) no
C5 H52 0.94(5) no
C5 H53 1.05(5) no
C6 H61 0.96(3) no
C6 H62 1.08(3) no
C6 H63 1.03(3) no
C7 C8 1.48(3) yes
C7 C9 1.49(3) yes
C7 H71 1.00(2) no
C8 H81 1.00(2) no
C8 H82 1.04(2) no
C8 H83 1.02(2) no
C9 H91 1.02(3) no
C9 H92 1.02(3) no
C9 H93 1.01(3) no
C10 C11 1.50(3) yes
C10 C12 1.51(3) yes
C10 H101 1.04(2) no
C11 H111 1.02(2) no
C11 H112 1.01(3) no
C11 H113 1.00(2) no
C12 H121 1.00(3) no
C12 H122 1.00(3) no
C12 H123 1.03(2) no
C13 C14 1.47(2) yes
C13 H131 1.00(2) no
C13 H132 1.01(2) no
C14 H141 1.02(2) no
C14 H142 1.01(2) no
C15 C16 1.51(3) yes
C15 H151 1.02(2) no
C15 H152 1.01(2) no
C16 H161 1.00(2) no
C16 H162 1.00(2) no
C17 C18 1.54(2) yes
C17 C19 1.43(2) yes
C17 H171 1.07(2) no
C18 H181 1.07(3) no
C18 H182 0.93(3) no
C18 H183 1.02(4) no
C19 H191 0.95(2) no
C19 H192 1.08(3) no
C19 H193 0.99(3) no
C20 C21 1.36(4) yes
C20 H201 1.00(2) no
C20 H202 1.02(2) no
C21 H211 1.03(3) no
C21 H212 1.03(3) no
C22 C23 1.41(3) yes
C22 H221 1.01(2) no
C22 H222 1.01(2) no
C23 H231 1.01(3) no
C23 H232 1.03(3) no
C24 C25 1.51(2) yes
C24 C26 1.55(2) yes
C24 H241 1.04(1) no
C25 H251 0.98(2) no
C25 H252 1.00(2) no
C25 H253 1.03(2) no
C26 H261 1.10(3) no
C26 H262 1.02(4) no
C26 H263 1.13(3) no
C27 C28 1.47(3) yes
C27 H271 1.01(2) no
C27 H272 1.02(2) no
C28 H281 1.01(2) no
C28 H282 1.00(2) no
C29 C30 1.47(3) yes
C29 C31 1.43(5) yes
C29 H291 1.03(2) no
C30 H301 0.98(2) no
C30 H302 1.03(2) no
C30 H303 1.01(2) no
C31 H311 1.07(5) no
C31 H312 1.00(5) no
C31 H313 1.01(5) no
C32 C33 1.50(3) yes
C32 C34 1.54(3) yes
C32 H321 1.04(2) no
C33 H331 1.01(2) no
C33 H332 1.02(2) no
C33 H333 1.01(2) no
C34 H341 1.01(2) no
C34 H342 1.01(2) no
C34 H343 1.00(2) no
C35 C36 1.53(3) yes
C35 C37 1.46(3) yes
C35 H351 1.03(2) no
C36 H361 1.03(3) no
C36 H362 0.99(3) no
C36 H363 1.02(3) no
C37 H371 1.03(3) no
C37 H372 1.01(3) no
C37 H373 1.03(3) no
C38 C39 1.47(3) yes
C38 C40 1.44(3) yes
C38 H381 1.04(2) no
C39 H391 1.01(3) no
C39 H392 1.01(3) no
C39 H393 1.00(3) no
C40 H401 1.02(2) no
C40 H402 1.03(2) no
C40 H403 0.99(2) no
